data_1514607
loop_
_publ_author_name
'Iwai, Yuri'
'Ozaki, Takashi'
'Takita, Ryo'
'Uchiyama, Masanobu'
'Shimokawa, Jun'
'Fukuyama, Tohru'

_publ_section_title
;
 Modified McFadyen--Stevens reaction for a versatile synthesis of
 aliphatic/aromatic aldehydes: design, optimization, and mechanistic
 investigations
;
_journal_issue 3
_journal_name_full 'Chemical Science'
_journal_page_first 1111
_journal_paper_doi 10.1039/c2sc22045h
_journal_volume 4
_journal_year 2013
_chemical_formula_moiety 'C16 H16 N2 O5 S'
_chemical_formula_sum 'C16 H16 N2 O5 S'
_chemical_formula_weight 348.37
_space_group_IT_number 4
_symmetry_cell_setting monoclinic
_symmetry_Int_Tables_number 4
_symmetry_space_group_name_Hall 'P 2yb'
_symmetry_space_group_name_H-M 'P 1 21 1'
_atom_sites_solution_hydrogens geom
_atom_sites_solution_primary direct
_atom_sites_solution_secondary difmap
_cell_angle_alpha 90.0000
_cell_angle_beta 99.6328(14)
_cell_angle_gamma 90.0000
_cell_formula_units_Z 2
_cell_length_a 4.92063(10)
_cell_length_b 15.6607(4)
_cell_length_c 10.4554(3)
_cell_measurement_reflns_used 6947
_cell_measurement_temperature 173
_cell_measurement_theta_max 68.21
_cell_measurement_theta_min 4.29
_cell_volume 794.34(3)
_computing_cell_refinement 'RAPID AUTO'
_computing_data_collection 'RAPID AUTO (Rigaku, ????)'
_computing_data_reduction 'RAPID AUTO'
_computing_molecular_graphics 'CrystalStructure 4.0'
_computing_publication_material 'CrystalStructure 4.0 (Rigaku, 2010)'
_computing_structure_refinement 'CRYSTALS (Carruthers, et al., 1999)'
_computing_structure_solution SIR97
_diffrn_ambient_temperature 173
_diffrn_detector_area_resol_mean 10.000
_diffrn_measured_fraction_theta_full 0.999
_diffrn_measured_fraction_theta_max 0.999
_diffrn_measurement_device_type 'Rigaku R-AXIS RAPID'
_diffrn_measurement_method \w
_diffrn_radiation_type 'Cu K\a'
_diffrn_radiation_wavelength 1.54187
_diffrn_reflns_av_R_equivalents 0.0541
_diffrn_reflns_limit_h_max 5
_diffrn_reflns_limit_h_min -5
_diffrn_reflns_limit_k_max 18
_diffrn_reflns_limit_k_min -18
_diffrn_reflns_limit_l_max 12
_diffrn_reflns_limit_l_min -12
_diffrn_reflns_number 8867
_diffrn_reflns_theta_full 68.24
_diffrn_reflns_theta_max 68.24
_diffrn_standards_number 0
_exptl_absorpt_coefficient_mu 2.087
_exptl_absorpt_correction_T_max 0.731
_exptl_absorpt_correction_T_min 0.543
_exptl_absorpt_correction_type multi-scan
_exptl_absorpt_process_details 'ABSCOR (Rigaku, 1995)'
_exptl_crystal_colour colorless
_exptl_crystal_density_diffrn 1.456
_exptl_crystal_density_method 'not measured'
_exptl_crystal_description block
_exptl_crystal_F_000 364.00
_exptl_crystal_size_max 0.370
_exptl_crystal_size_mid 0.190
_exptl_crystal_size_min 0.150
_refine_diff_density_max 0.605
_refine_diff_density_min -0.524
_refine_ls_abs_structure_details 'Flack, H. D. (1983), Acta Cryst. A39, 876-881. 1328 Friedel Pairs'
_refine_ls_abs_structure_Flack 0.998(18)
_refine_ls_extinction_coef 13(4)
_refine_ls_extinction_method 'Larson (1970) Crystallographic Computing eq. 22'
_refine_ls_goodness_of_fit_ref 0.487
_refine_ls_hydrogen_treatment constr
_refine_ls_number_parameters 235
_refine_ls_number_reflns 2825
_refine_ls_R_factor_gt 0.0337
_refine_ls_shift/su_max 0.000
_refine_ls_structure_factor_coef Fsqd
_refine_ls_weighting_details 'w = 1/[0.0010Fo^2^ + 3.0000\s(Fo^2^) + 0.5000]/(4Fo^2^)'
_refine_ls_weighting_scheme calc
_refine_ls_wR_factor_ref 0.0951
_reflns_number_gt 2585
_reflns_number_total 2825
_reflns_threshold_expression F^2^>2.0\s(F^2^)
_cod_data_source_file c2sc22045h.txt
_cod_data_source_block YI04059
_cod_original_sg_symbol_H-M 'P 21'
_cod_database_code 1514607

loop_
_symmetry_equiv_pos_site_id
_symmetry_equiv_pos_as_xyz
1 +X,+Y,+Z
2 -X,1/2+Y,-Z

loop_
_atom_site_label
_atom_site_type_symbol
_atom_site_fract_x
_atom_site_fract_y
_atom_site_fract_z
_atom_site_U_iso_or_equiv
_atom_site_adp_type
_atom_site_occupancy
_atom_site_symmetry_multiplicity
_atom_site_calc_flag
_atom_site_refinement_flags
S(1) S -0.08037(12) 0.33270(5) 0.66419(6) 0.02402(15) Uani 1.0 2 d .
O(1) O 0.8176(4) 0.82675(14) 0.70174(17) 0.0369(6) Uani 1.0 2 d .
O(2) O 1.0785(4) 0.77497(11) 0.88081(18) 0.0306(6) Uani 1.0 2 d .
O(3) O 0.2525(4) 0.42480(11) 0.87912(16) 0.0246(5) Uani 1.0 2 d .
O(4) O -0.2138(4) 0.32445(13) 0.53252(17) 0.0321(5) Uani 1.0 2 d .
O(6) O -0.2417(4) 0.34744(11) 0.76348(19) 0.0314(6) Uani 1.0 2 d .
N(1) N 0.1316(5) 0.41870(13) 0.65940(19) 0.0220(6) Uani 1.0 2 d .
N(3) N 0.2345(5) 0.43353(14) 0.5430(2) 0.0292(6) Uani 1.0 2 d .
C(1) C 0.7244(5) 0.68724(15) 0.7743(3) 0.0204(6) Uani 1.0 2 d .
C(2) C 0.2703(5) 0.45443(15) 0.7737(3) 0.0209(7) Uani 1.0 2 d .
C(9) C 0.6788(6) 0.54369(15) 0.8502(3) 0.0215(6) Uani 1.0 2 d .
C(10) C 0.8754(6) 0.77026(16) 0.7798(3) 0.0249(7) Uani 1.0 2 d .
C(12) C 0.3367(6) 0.60137(16) 0.6798(3) 0.0241(7) Uani 1.0 2 d .
C(14) C 0.2417(7) 0.22686(17) 0.8336(3) 0.0283(8) Uani 1.0 2 d .
C(15) C 0.8239(6) 0.61903(15) 0.8562(3) 0.0232(7) Uani 1.0 2 d .
C(16) C 0.4790(6) 0.67766(16) 0.6870(3) 0.0246(7) Uani 1.0 2 d .
C(17) C 0.4345(6) 0.53427(15) 0.7625(3) 0.0211(7) Uani 1.0 2 d .
C(18) C 0.4055(6) 0.13058(18) 0.6359(3) 0.0337(8) Uani 1.0 2 d .
C(19) C 0.7126(7) 0.03861(19) 0.7971(4) 0.0413(9) Uani 1.0 2 d .
C(20) C 0.5102(6) 0.11177(16) 0.7637(3) 0.0293(8) Uani 1.0 2 d .
C(21) C 0.1407(6) 0.24533(16) 0.7034(3) 0.0246(7) Uani 1.0 2 d .
C(22) C 0.4283(6) 0.16076(17) 0.8619(3) 0.0300(8) Uani 1.0 2 d .
C(23) C 0.2227(6) 0.19798(17) 0.6042(3) 0.0303(8) Uani 1.0 2 d .
C(24) C 1.2366(7) 0.85317(17) 0.8926(4) 0.0411(9) Uani 1.0 2 d .
H(1) H 0.0838 0.4344 0.4864 0.0354 Uiso 1.0 2 calc R
H(2) H 0.3388 0.3984 0.5303 0.0352 Uiso 1.0 2 calc R
H(3) H 0.1679 0.5966 0.6211 0.0285 Uiso 1.0 2 calc R
H(4) H 1.0027 0.6283 0.9134 0.0281 Uiso 1.0 2 calc R
H(5) H 0.4241 0.7261 0.6152 0.0296 Uiso 1.0 2 calc R
H(6) H 0.4297 0.0922 0.5622 0.0419 Uiso 1.0 2 calc R
H(7) H 0.7266 0.0256 0.8855 0.0500 Uiso 1.0 2 calc R
H(8) H 0.6526 -0.0084 0.7055 0.0505 Uiso 1.0 2 calc R
H(9) H 0.8566 0.0546 0.7935 0.0502 Uiso 1.0 2 calc R
H(10) H 0.4702 0.1436 0.9491 0.0361 Uiso 1.0 2 calc R
H(11) H 0.1575 0.2092 0.5233 0.0361 Uiso 1.0 2 calc R
H(12) H 1.2785 0.8688 0.8103 0.0484 Uiso 1.0 2 calc R
H(13) H 1.1322 0.8973 0.9237 0.0482 Uiso 1.0 2 calc R
H(14) H 0.7445 0.4980 0.9067 0.0255 Uiso 1.0 2 calc R
H(15) H 1.4030 0.8448 0.9520 0.0480 Uiso 1.0 2 calc R
H(16) H 0.1832 0.2592 0.9009 0.0348 Uiso 1.0 2 calc R

loop_
_atom_site_aniso_label
_atom_site_aniso_U_11
_atom_site_aniso_U_22
_atom_site_aniso_U_33
_atom_site_aniso_U_12
_atom_site_aniso_U_13
_atom_site_aniso_U_23
S(1) 0.0185(3) 0.0198(3) 0.0330(4) -0.0015(3) 0.0022(2) -0.0034(3)
O(1) 0.0491(12) 0.0252(10) 0.0330(10) -0.0121(11) -0.0028(9) 0.0065(10)
O(2) 0.0321(12) 0.0222(10) 0.0336(11) -0.0077(8) -0.0054(8) -0.0007(8)
O(3) 0.0241(10) 0.0245(10) 0.0247(9) -0.0017(8) 0.0023(7) 0.0021(8)
O(4) 0.0267(10) 0.0283(10) 0.0369(11) -0.0042(9) -0.0073(8) -0.0070(9)
O(6) 0.0211(10) 0.0269(11) 0.0485(12) -0.0025(7) 0.0126(8) -0.0057(8)
N(1) 0.0234(12) 0.0171(10) 0.0251(11) -0.0026(9) 0.0028(9) -0.0025(9)
N(3) 0.0309(13) 0.0302(12) 0.0265(12) -0.0021(10) 0.0050(9) -0.0025(9)
C(1) 0.0240(14) 0.0177(12) 0.0197(12) -0.0008(10) 0.0037(10) -0.0001(9)
C(2) 0.0146(13) 0.0204(12) 0.0269(13) 0.0042(10) 0.0012(10) -0.0016(10)
C(9) 0.0237(14) 0.0198(12) 0.0197(12) 0.0024(10) -0.0005(10) 0.0019(10)
C(10) 0.0278(14) 0.0220(13) 0.0264(13) -0.0011(10) 0.0086(11) -0.0034(10)
C(12) 0.0200(14) 0.0267(14) 0.0240(13) 0.0024(10) -0.0005(10) 0.0004(11)
C(14) 0.0316(17) 0.0237(14) 0.0321(15) -0.0029(11) 0.0131(12) -0.0004(12)
C(15) 0.0229(13) 0.0232(13) 0.0239(13) -0.0001(11) 0.0052(11) -0.0007(10)
C(16) 0.0285(15) 0.0215(13) 0.0232(13) 0.0031(10) 0.0030(11) 0.0039(10)
C(17) 0.0243(15) 0.0176(12) 0.0221(12) 0.0018(10) 0.0061(10) -0.0026(10)
C(18) 0.0394(17) 0.0268(14) 0.0383(16) 0.0029(12) 0.0164(13) -0.0026(12)
C(19) 0.0378(19) 0.0356(17) 0.052(2) 0.0103(14) 0.0110(15) 0.0054(14)
C(20) 0.0281(16) 0.0199(13) 0.0413(16) 0.0003(12) 0.0097(13) 0.0042(11)
C(21) 0.0219(15) 0.0182(12) 0.0352(14) -0.0019(10) 0.0095(12) -0.0010(11)
C(22) 0.0333(17) 0.0275(14) 0.0299(15) 0.0023(11) 0.0071(12) 0.0083(11)
C(23) 0.0343(16) 0.0288(15) 0.0275(15) 0.0020(12) 0.0047(12) -0.0005(11)
C(24) 0.0405(18) 0.0268(17) 0.052(2) -0.0116(12) -0.0025(14) -0.0076(13)

loop_
_atom_type_symbol
_atom_type_description
_atom_type_scat_dispersion_real
_atom_type_scat_dispersion_imag
_atom_type_scat_source
C C 0.0181 0.0091
;
International Tables for Crystallography
(1992, Vol. C, Tables 4.2.6.8 and 6.1.1.4)
;
H H 0.0000 0.0000
;
International Tables for Crystallography
(1992, Vol. C, Table 6.1.1.4)
;
N N 0.0311 0.0180
;
International Tables for Crystallography
(1992, Vol. C, Tables 4.2.6.8 and 6.1.1.4)
;
O O 0.0492 0.0322
;
International Tables for Crystallography
(1992, Vol. C, Tables 4.2.6.8 and 6.1.1.4)
;
S S 0.3331 0.5567
;
International Tables for Crystallography
(1992, Vol. C, Tables 4.2.6.8 and 6.1.1.4)
;

loop_
_geom_angle_atom_site_label_1
_geom_angle_atom_site_label_2
_geom_angle_atom_site_label_3
_geom_angle
_geom_angle_publ_flag
O(4) S(1) O(6) 119.57(11) yes
O(4) S(1) N(1) 103.14(11) yes
O(4) S(1) C(21) 108.79(13) yes
O(6) S(1) N(1) 108.08(11) yes
O(6) S(1) C(21) 110.79(13) yes
N(1) S(1) C(21) 105.31(12) yes
C(10) O(2) C(24) 115.9(2) yes
S(1) N(1) N(3) 117.57(16) yes
S(1) N(1) C(2) 120.39(18) yes
N(3) N(1) C(2) 118.6(2) yes
C(10) C(1) C(15) 121.2(2) yes
C(10) C(1) C(16) 119.3(3) yes
C(15) C(1) C(16) 119.5(3) yes
O(3) C(2) N(1) 121.8(3) yes
O(3) C(2) C(17) 120.7(3) yes
N(1) C(2) C(17) 117.4(3) yes
C(15) C(9) C(17) 120.3(3) yes
O(1) C(10) O(2) 123.9(3) yes
O(1) C(10) C(1) 123.6(3) yes
O(2) C(10) C(1) 112.4(2) yes
C(16) C(12) C(17) 119.9(3) yes
C(21) C(14) C(22) 118.6(3) yes
C(1) C(15) C(9) 120.0(3) yes
C(1) C(16) C(12) 120.3(3) yes
C(2) C(17) C(9) 116.9(2) yes
C(2) C(17) C(12) 122.8(3) yes
C(9) C(17) C(12) 119.9(3) yes
C(20) C(18) C(23) 120.9(3) yes
C(18) C(20) C(19) 120.5(3) yes
C(18) C(20) C(22) 119.2(3) yes
C(19) C(20) C(22) 120.3(3) yes
S(1) C(21) C(14) 119.6(3) yes
S(1) C(21) C(23) 119.2(2) yes
C(14) C(21) C(23) 121.1(3) yes
C(14) C(22) C(20) 121.2(3) yes
C(18) C(23) C(21) 119.0(3) yes
N(1) N(3) H(1) 101.635 no
N(1) N(3) H(2) 111.765 no
H(1) N(3) H(2) 114.054 no
C(15) C(9) H(14) 119.909 no
C(17) C(9) H(14) 119.752 no
C(16) C(12) H(3) 118.991 no
C(17) C(12) H(3) 120.987 no
C(21) C(14) H(16) 120.521 no
C(22) C(14) H(16) 120.904 no
C(1) C(15) H(4) 116.182 no
C(9) C(15) H(4) 123.798 no
C(1) C(16) H(5) 118.209 no
C(12) C(16) H(5) 120.578 no
C(20) C(18) H(6) 123.001 no
C(23) C(18) H(6) 115.345 no
C(20) C(19) H(7) 109.130 no
C(20) C(19) H(8) 102.368 no
C(20) C(19) H(9) 108.746 no
H(7) C(19) H(8) 128.224 no
H(7) C(19) H(9) 101.871 no
H(8) C(19) H(9) 105.554 no
C(14) C(22) H(10) 116.895 no
C(20) C(22) H(10) 120.871 no
C(18) C(23) H(11) 120.199 no
C(21) C(23) H(11) 120.794 no
O(2) C(24) H(12) 109.650 no
O(2) C(24) H(13) 109.369 no
O(2) C(24) H(15) 109.395 no
H(12) C(24) H(13) 109.474 no
H(12) C(24) H(15) 109.469 no
H(13) C(24) H(15) 109.470 no

loop_
_geom_bond_atom_site_label_1
_geom_bond_atom_site_label_2
_geom_bond_distance
_geom_bond_publ_flag
S(1) O(4) 1.4285(18) yes
S(1) O(6) 1.427(3) yes
S(1) N(1) 1.709(3) yes
S(1) C(21) 1.753(3) yes
O(1) C(10) 1.205(4) yes
O(2) C(10) 1.329(3) yes
O(2) C(24) 1.445(4) yes
O(3) C(2) 1.212(3) yes
N(1) N(3) 1.414(4) yes
N(1) C(2) 1.391(3) yes
C(1) C(10) 1.494(4) yes
C(1) C(15) 1.405(4) yes
C(1) C(16) 1.395(4) yes
C(2) C(17) 1.504(4) yes
C(9) C(15) 1.375(4) yes
C(9) C(17) 1.393(4) yes
C(12) C(16) 1.380(4) yes
C(12) C(17) 1.394(4) yes
C(14) C(21) 1.399(4) yes
C(14) C(22) 1.382(4) yes
C(18) C(20) 1.382(4) yes
C(18) C(23) 1.390(4) yes
C(19) C(20) 1.520(4) yes
C(20) C(22) 1.394(5) yes
C(21) C(23) 1.389(4) yes
N(3) H(1) 0.868 no
N(3) H(2) 0.779 no
C(9) H(14) 0.950 no
C(12) H(3) 0.949 no
C(14) H(16) 0.950 no
C(15) H(4) 0.988 no
C(16) H(5) 1.069 no
C(18) H(6) 0.999 no
C(19) H(7) 0.937 no
C(19) H(8) 1.205 no
C(19) H(9) 0.759 no
C(22) H(10) 0.940 no
C(23) H(11) 0.871 no
C(24) H(12) 0.950 no
C(24) H(13) 0.950 no
C(24) H(15) 0.950 no

loop_
_geom_contact_atom_site_label_1
_geom_contact_atom_site_label_2
_geom_contact_distance
_geom_contact_publ_flag
_geom_contact_site_symmetry_2
S(1) O(3) 2.9293(18) no .
O(1) C(16) 2.857(4) no .
O(1) C(24) 2.651(4) no .
O(2) C(15) 2.737(3) no .
O(3) O(6) 2.804(3) no .
O(3) N(3) 3.504(3) no .
O(3) C(9) 2.858(4) no .
O(3) C(12) 3.529(4) no .
O(3) C(14) 3.135(4) no .
O(3) C(21) 3.352(3) no .
O(4) N(3) 2.778(3) no .
O(4) C(23) 2.926(4) no .
O(6) C(2) 3.013(3) no .
O(6) C(14) 3.030(4) no .
N(1) C(12) 3.029(4) no .
N(1) C(14) 3.508(4) no .
N(1) C(23) 3.545(4) no .
N(3) C(12) 2.995(4) no .
N(3) C(17) 2.823(4) no .
N(3) C(21) 3.460(4) no .
C(1) C(17) 2.781(4) no .
C(2) C(21) 3.393(4) no .
C(9) C(16) 2.778(4) no .
C(12) C(15) 2.783(4) no .
C(14) C(18) 2.785(5) no .
C(20) C(21) 2.774(4) no .
C(22) C(23) 2.777(4) no .
O(1) O(4) 3.520(3) no 2_556
O(1) O(4) 3.376(3) no 2_656
O(1) N(3) 3.031(3) no 2_656
O(1) C(19) 3.527(4) no 1_565
O(2) C(16) 3.413(4) no 1_655
O(3) O(6) 3.183(3) no 1_655
O(3) C(9) 3.353(3) no 1_455
O(3) C(24) 3.356(4) no 2_747
O(4) O(1) 3.520(3) no 2_546
O(4) O(1) 3.376(3) no 2_646
O(4) N(3) 3.225(3) no 1_455
O(4) C(16) 3.355(3) no 2_546
O(4) C(23) 3.587(4) no 1_455
O(6) O(3) 3.183(3) no 1_455
O(6) N(1) 3.289(3) no 1_455
O(6) N(3) 3.433(3) no 1_455
O(6) C(2) 2.944(3) no 1_455
O(6) C(9) 3.247(3) no 1_455
O(6) C(14) 3.345(4) no 1_455
O(6) C(17) 3.331(3) no 1_455
O(6) C(21) 3.398(4) no 1_455
O(6) C(22) 3.578(4) no 1_455
O(6) C(24) 3.592(4) no 2_647
N(1) O(6) 3.289(3) no 1_655
N(3) O(1) 3.031(3) no 2_646
N(3) O(4) 3.225(3) no 1_655
N(3) O(6) 3.433(3) no 1_655
C(1) C(12) 3.586(4) no 1_655
C(2) O(6) 2.944(3) no 1_655
C(2) C(9) 3.442(4) no 1_455
C(2) C(15) 3.584(4) no 1_455
C(9) O(3) 3.353(3) no 1_655
C(9) O(6) 3.247(3) no 1_655
C(9) C(2) 3.442(4) no 1_655
C(10) C(16) 3.582(4) no 1_655
C(12) C(1) 3.586(4) no 1_455
C(12) C(15) 3.377(4) no 1_455
C(14) O(6) 3.345(4) no 1_655
C(15) C(2) 3.584(4) no 1_655
C(15) C(12) 3.377(4) no 1_655
C(15) C(17) 3.568(4) no 1_655
C(15) C(22) 3.447(4) no 2_657
C(16) O(2) 3.413(4) no 1_455
C(16) O(4) 3.355(3) no 2_556
C(16) C(10) 3.582(4) no 1_455
C(16) C(18) 3.592(4) no 2_656
C(17) O(6) 3.331(3) no 1_655
C(17) C(15) 3.568(4) no 1_455
C(18) C(16) 3.592(4) no 2_646
C(19) O(1) 3.527(4) no 1_545
C(21) O(6) 3.398(4) no 1_655
C(22) O(6) 3.578(4) no 1_655
C(22) C(15) 3.447(4) no 2_647
C(23) O(4) 3.587(4) no 1_655
C(24) O(3) 3.356(4) no 2_757
C(24) O(6) 3.592(4) no 2_657
S(1) H(1) 2.6737 no .
S(1) H(2) 2.8701 no .
S(1) H(11) 2.8032 no .
S(1) H(16) 2.8385 no .
O(1) H(5) 2.5432 no .
O(1) H(12) 2.4504 no .
O(1) H(13) 2.7926 no .
O(1) H(15) 3.5639 no .
O(2) H(4) 2.3608 no .
O(3) H(14) 2.6503 no .
O(3) H(16) 2.6302 no .
O(4) H(1) 2.3620 no .
O(4) H(2) 2.9593 no .
O(4) H(11) 2.5817 no .
O(6) H(16) 2.7093 no .
N(1) H(3) 2.8244 no .
N(1) H(11) 3.5872 no .
N(1) H(16) 3.5303 no .
N(3) H(3) 2.7177 no .
N(3) H(11) 3.5361 no .
C(1) H(3) 3.2577 no .
C(1) H(14) 3.2661 no .
C(2) H(1) 3.0074 no .
C(2) H(2) 2.7651 no .
C(2) H(3) 2.7362 no .
C(2) H(14) 2.5996 no .
C(2) H(16) 3.3895 no .
C(9) H(3) 3.2755 no .
C(10) H(4) 2.6447 no .
C(10) H(5) 2.6632 no .
C(10) H(12) 2.4911 no .
C(10) H(13) 2.6800 no .
C(10) H(15) 3.1275 no .
C(12) H(1) 3.4110 no .
C(12) H(2) 3.5428 no .
C(12) H(14) 3.2690 no .
C(14) H(11) 3.2130 no .
C(15) H(5) 3.3718 no .
C(16) H(4) 3.2862 no .
C(17) H(1) 3.4772 no .
C(17) H(2) 3.2027 no .
C(17) H(4) 3.3168 no .
C(17) H(5) 3.3718 no .
C(18) H(7) 3.2603 no .
C(18) H(8) 2.5395 no .
C(18) H(9) 2.7989 no .
C(18) H(10) 3.2434 no .
C(19) H(6) 2.7445 no .
C(19) H(10) 2.6988 no .
C(20) H(11) 3.1934 no .
C(20) H(16) 3.2788 no .
C(21) H(2) 3.2497 no .
C(21) H(6) 3.2640 no .
C(21) H(10) 3.2207 no .
C(22) H(6) 3.3136 no .
C(22) H(7) 2.5642 no .
C(22) H(8) 3.3936 no .
C(22) H(9) 2.8676 no .
C(23) H(2) 3.3045 no .
C(23) H(16) 3.2838 no .
H(1) H(3) 2.9008 no .
H(1) H(11) 3.5598 no .
H(2) H(3) 3.3927 no .
H(2) H(11) 3.0918 no .
H(3) H(5) 2.3939 no .
H(4) H(14) 2.3992 no .
H(6) H(8) 2.3199 no .
H(6) H(9) 2.9847 no .
H(6) H(11) 2.2651 no .
H(7) H(10) 2.3934 no .
H(9) H(10) 3.0397 no .
H(10) H(16) 2.3001 no .
S(1) H(2) 3.1377 no 1_455
S(1) H(5) 3.5395 no 2_546
O(1) H(1) 2.6950 no 2_656
O(1) H(2) 2.6672 no 2_656
O(1) H(8) 2.7085 no 1_565
O(1) H(11) 3.0065 no 2_656
O(1) H(12) 3.1254 no 1_455
O(1) H(15) 3.5880 no 1_455
O(2) H(5) 3.5741 no 1_655
O(2) H(10) 3.3176 no 2_757
O(2) H(16) 2.8128 no 2_657
O(3) H(4) 3.4558 no 1_455
O(3) H(7) 2.9113 no 2_657
O(3) H(13) 3.0540 no 2_647
O(3) H(13) 3.3934 no 2_747
O(3) H(14) 2.8080 no 1_455
O(3) H(15) 2.5611 no 2_747
O(4) H(2) 2.4838 no 1_455
O(4) H(5) 2.3010 no 2_546
O(4) H(11) 3.5691 no 1_455
O(6) H(2) 3.0254 no 1_455
O(6) H(13) 3.3181 no 2_647
O(6) H(14) 2.7996 no 1_455
O(6) H(15) 3.2048 no 2_647
N(3) H(6) 3.2749 no 2_656
N(3) H(8) 2.8922 no 2_656
C(1) H(3) 3.2422 no 1_655
C(1) H(10) 3.2673 no 2_657
C(1) H(11) 3.2777 no 2_656
C(1) H(16) 3.5345 no 2_657
C(2) H(4) 3.4530 no 1_455
C(2) H(14) 3.2088 no 1_455
C(2) H(15) 3.4947 no 2_747
C(9) H(10) 2.8109 no 2_657
C(9) H(13) 3.3127 no 2_747
C(10) H(5) 3.5050 no 1_655
C(10) H(11) 3.2879 no 2_656
C(10) H(12) 3.3803 no 1_455
C(10) H(15) 3.3780 no 1_455
C(10) H(16) 3.4035 no 2_657
C(12) H(4) 3.1919 no 1_455
C(12) H(6) 2.9518 no 2_656
C(12) H(11) 3.3977 no 2_556
C(14) H(4) 3.4485 no 2_647
C(14) H(9) 3.2831 no 1_455
C(14) H(15) 3.1909 no 2_747
C(15) H(3) 3.2280 no 1_655
C(15) H(7) 3.5114 no 2_757
C(15) H(10) 2.7155 no 2_657
C(15) H(16) 3.3620 no 2_657
C(16) H(6) 3.0283 no 2_656
C(16) H(11) 3.5474 no 2_556
C(16) H(11) 3.0975 no 2_656
C(16) H(12) 3.4675 no 1_455
C(17) H(4) 3.2082 no 1_455
C(17) H(10) 3.4308 no 2_657
C(18) H(3) 3.5954 no 2_546
C(18) H(5) 3.2502 no 2_646
C(18) H(9) 3.5939 no 1_455
C(19) H(4) 3.4174 no 2_747
C(19) H(12) 3.4280 no 1_445
C(19) H(13) 3.1619 no 1_545
C(20) H(9) 3.4024 no 1_455
C(21) H(9) 3.4932 no 1_455
C(22) H(4) 3.4560 no 2_647
C(22) H(4) 3.3785 no 2_747
C(22) H(9) 3.2428 no 1_455
C(22) H(15) 3.4990 no 2_747
C(23) H(3) 3.2014 no 2_546
C(23) H(5) 3.1316 no 2_646
C(24) H(14) 3.0799 no 2_757
C(24) H(16) 3.5474 no 2_657
C(24) H(16) 3.5934 no 2_757
H(1) O(1) 2.6950 no 2_646
H(1) H(6) 3.5107 no 2_556
H(1) H(6) 3.5364 no 2_656
H(1) H(8) 2.7161 no 2_656
H(1) H(9) 3.5322 no 2_656
H(1) H(12) 3.4647 no 2_646
H(2) S(1) 3.1377 no 1_655
H(2) O(1) 2.6672 no 2_646
H(2) O(4) 2.4838 no 1_655
H(2) O(6) 3.0254 no 1_655
H(2) H(5) 3.3988 no 2_646
H(2) H(6) 3.4379 no 2_656
H(2) H(8) 2.8717 no 2_656
H(3) C(1) 3.2422 no 1_455
H(3) C(15) 3.2280 no 1_455
H(3) C(18) 3.5954 no 2_556
H(3) C(23) 3.2014 no 2_556
H(3) H(4) 3.3281 no 1_455
H(3) H(6) 3.2307 no 2_556
H(3) H(6) 2.9780 no 2_656
H(3) H(11) 2.6727 no 2_556
H(4) O(3) 3.4558 no 1_655
H(4) C(2) 3.4530 no 1_655
H(4) C(12) 3.1919 no 1_655
H(4) C(14) 3.4485 no 2_657
H(4) C(17) 3.2082 no 1_655
H(4) C(19) 3.4174 no 2_757
H(4) C(22) 3.4560 no 2_657
H(4) C(22) 3.3785 no 2_757
H(4) H(3) 3.3281 no 1_655
H(4) H(7) 2.8011 no 2_757
H(4) H(9) 3.2397 no 2_757
H(4) H(10) 2.9429 no 2_657
H(4) H(10) 2.7571 no 2_757
H(4) H(16) 3.0669 no 2_657
H(5) S(1) 3.5395 no 2_556
H(5) O(2) 3.5741 no 1_455
H(5) O(4) 2.3010 no 2_556
H(5) C(10) 3.5050 no 1_455
H(5) C(18) 3.2502 no 2_656
H(5) C(23) 3.1316 no 2_656
H(5) H(2) 3.3988 no 2_656
H(5) H(6) 2.9655 no 2_656
H(5) H(11) 2.9950 no 2_556
H(5) H(11) 2.7208 no 2_656
H(5) H(12) 3.1882 no 1_455
H(6) N(3) 3.2749 no 2_646
H(6) C(12) 2.9518 no 2_646
H(6) C(16) 3.0283 no 2_646
H(6) H(1) 3.5107 no 2_546
H(6) H(1) 3.5364 no 2_646
H(6) H(2) 3.4379 no 2_646
H(6) H(3) 3.2307 no 2_546
H(6) H(3) 2.9780 no 2_646
H(6) H(5) 2.9655 no 2_646
H(7) O(3) 2.9113 no 2_647
H(7) C(15) 3.5114 no 2_747
H(7) H(4) 2.8011 no 2_747
H(7) H(12) 3.3059 no 1_445
H(7) H(13) 2.8130 no 1_545
H(7) H(14) 3.4595 no 2_647
H(7) H(14) 3.1286 no 2_747
H(7) H(15) 3.3772 no 1_445
H(8) O(1) 2.7085 no 1_545
H(8) N(3) 2.8922 no 2_646
H(8) H(1) 2.7161 no 2_646
H(8) H(2) 2.8717 no 2_646
H(8) H(12) 2.9941 no 1_445
H(8) H(13) 3.3395 no 1_545
H(9) C(14) 3.2831 no 1_655
H(9) C(18) 3.5939 no 1_655
H(9) C(20) 3.4024 no 1_655
H(9) C(21) 3.4932 no 1_655
H(9) C(22) 3.2428 no 1_655
H(9) H(1) 3.5322 no 2_646
H(9) H(4) 3.2397 no 2_747
H(9) H(10) 3.4730 no 1_655
H(9) H(12) 3.5614 no 1_545
H(9) H(13) 3.0237 no 1_545
H(9) H(14) 3.5222 no 2_747
H(10) O(2) 3.3176 no 2_747
H(10) C(1) 3.2673 no 2_647
H(10) C(9) 2.8109 no 2_647
H(10) C(15) 2.7155 no 2_647
H(10) C(17) 3.4308 no 2_647
H(10) H(4) 2.9429 no 2_647
H(10) H(4) 2.7571 no 2_747
H(10) H(9) 3.4730 no 1_455
H(10) H(14) 3.0202 no 2_647
H(10) H(15) 3.3430 no 2_747
H(11) O(1) 3.0065 no 2_646
H(11) O(4) 3.5691 no 1_655
H(11) C(1) 3.2777 no 2_646
H(11) C(10) 3.2879 no 2_646
H(11) C(12) 3.3977 no 2_546
H(11) C(16) 3.5474 no 2_546
H(11) C(16) 3.0975 no 2_646
H(11) H(3) 2.6727 no 2_546
H(11) H(5) 2.9950 no 2_546
H(11) H(5) 2.7208 no 2_646
H(12) O(1) 3.1254 no 1_655
H(12) C(10) 3.3803 no 1_655
H(12) C(16) 3.4675 no 1_655
H(12) C(19) 3.4280 no 1_665
H(12) H(1) 3.4647 no 2_656
H(12) H(5) 3.1882 no 1_655
H(12) H(7) 3.3059 no 1_665
H(12) H(8) 2.9941 no 1_665
H(12) H(9) 3.5614 no 1_565
H(13) O(3) 3.0540 no 2_657
H(13) O(3) 3.3934 no 2_757
H(13) O(6) 3.3181 no 2_657
H(13) C(9) 3.3127 no 2_757
H(13) C(19) 3.1619 no 1_565
H(13) H(7) 2.8130 no 1_565
H(13) H(8) 3.3395 no 1_565
H(13) H(9) 3.0237 no 1_565
H(13) H(14) 2.3745 no 2_757
H(13) H(16) 3.3768 no 2_657
H(14) O(3) 2.8080 no 1_655
H(14) O(6) 2.7996 no 1_655
H(14) C(2) 3.2088 no 1_655
H(14) C(24) 3.0799 no 2_747
H(14) H(7) 3.4595 no 2_657
H(14) H(7) 3.1286 no 2_757
H(14) H(9) 3.5222 no 2_757
H(14) H(10) 3.0202 no 2_657
H(14) H(13) 2.3745 no 2_747
H(14) H(15) 2.9698 no 2_747
H(15) O(1) 3.5880 no 1_655
H(15) O(3) 2.5611 no 2_757
H(15) O(6) 3.2048 no 2_657
H(15) C(2) 3.4947 no 2_757
H(15) C(10) 3.3780 no 1_655
H(15) C(14) 3.1909 no 2_757
H(15) C(22) 3.4990 no 2_757
H(15) H(7) 3.3772 no 1_665
H(15) H(10) 3.3430 no 2_757
H(15) H(14) 2.9698 no 2_757
H(15) H(16) 2.6945 no 2_757
H(16) O(2) 2.8128 no 2_647
H(16) C(1) 3.5345 no 2_647
H(16) C(10) 3.4035 no 2_647
H(16) C(15) 3.3620 no 2_647
H(16) C(24) 3.5474 no 2_647
H(16) C(24) 3.5934 no 2_747
H(16) H(4) 3.0669 no 2_647
H(16) H(13) 3.3768 no 2_647
H(16) H(15) 2.6945 no 2_747

loop_
_geom_hbond_atom_site_label_D
_geom_hbond_atom_site_label_H
_geom_hbond_atom_site_label_A
_geom_hbond_distance_DA
_geom_hbond_distance_DH
_geom_hbond_distance_HA
_geom_hbond_angle_DHA
_geom_hbond_publ_flag
N(3) H(1) O(4) 2.778(3) 0.868 2.362 109.7 no

loop_
_geom_torsion_atom_site_label_1
_geom_torsion_atom_site_label_2
_geom_torsion_atom_site_label_3
_geom_torsion_atom_site_label_4
_geom_torsion
_geom_torsion_publ_flag
O(4) S(1) N(1) N(3) -30.06(18) no
O(4) S(1) N(1) C(2) 171.10(16) no
O(4) S(1) C(21) C(14) -163.99(18) no
O(4) S(1) C(21) C(23) 19.0(3) no
O(6) S(1) N(1) N(3) -157.60(14) no
O(6) S(1) N(1) C(2) 43.55(19) no
O(6) S(1) C(21) C(14) -30.6(3) no
O(6) S(1) C(21) C(23) 152.37(17) no
N(1) S(1) C(21) C(14) 86.0(2) no
N(1) S(1) C(21) C(23) -91.0(2) no
C(21) S(1) N(1) N(3) 83.95(17) no
C(21) S(1) N(1) C(2) -74.90(19) no
C(24) O(2) C(10) O(1) -1.1(4) no
C(24) O(2) C(10) C(1) 179.5(3) no
S(1) N(1) C(2) O(3) 2.2(4) no
S(1) N(1) C(2) C(17) -175.07(14) no
N(3) N(1) C(2) O(3) -156.5(2) no
N(3) N(1) C(2) C(17) 26.3(3) no
C(10) C(1) C(15) C(9) 179.2(3) no
C(15) C(1) C(10) O(1) 170.7(3) no
C(15) C(1) C(10) O(2) -9.9(4) no
C(10) C(1) C(16) C(12) 179.7(3) no
C(16) C(1) C(10) O(1) -9.8(4) no
C(16) C(1) C(10) O(2) 169.6(3) no
C(15) C(1) C(16) C(12) -0.9(4) no
C(16) C(1) C(15) C(9) -0.3(4) no
O(3) C(2) C(17) C(9) 38.1(4) no
O(3) C(2) C(17) C(12) -134.4(3) no
N(1) C(2) C(17) C(9) -144.7(2) no
N(1) C(2) C(17) C(12) 42.8(4) no
C(15) C(9) C(17) C(2) -172.4(3) no
C(15) C(9) C(17) C(12) 0.3(4) no
C(17) C(9) C(15) C(1) 0.6(4) no
C(16) C(12) C(17) C(2) 170.8(3) no
C(16) C(12) C(17) C(9) -1.4(4) no
C(17) C(12) C(16) C(1) 1.8(4) no
C(21) C(14) C(22) C(20) -1.6(4) no
C(22) C(14) C(21) S(1) -176.3(3) no
C(22) C(14) C(21) C(23) 0.7(4) no
C(20) C(18) C(23) C(21) -1.5(5) no
C(23) C(18) C(20) C(19) -179.3(3) no
C(23) C(18) C(20) C(22) 0.7(5) no
C(18) C(20) C(22) C(14) 0.9(4) no
C(19) C(20) C(22) C(14) -179.2(3) no
S(1) C(21) C(23) C(18) 177.81(18) no
C(14) C(21) C(23) C(18) 0.8(4) no
